data_4114124
loop_
_publ_author_name
'Robert J. Baker'
'Cameron Jones'
'Jamie A. Platts'

_publ_section_title
;
 Analogies between the Reactivities of an Anionic Gallium(I) Heterocycle
 and N-Heterocyclic Carbenes Toward Metallocenes
;
_journal_name_full 'Journal of the American Chemical Society'
_journal_page_first 10534
_journal_page_last 10535
_journal_paper_doi 10.1021/ja036933n
_journal_volume 125
_journal_year 2003
_chemical_formula_sum 'C73 H104 Ga2 N8 Ni'
_chemical_formula_weight 1291.79
_chemical_name_systematic
; 
 ? 
;
_space_group_IT_number 14
_symmetry_cell_setting monoclinic
_symmetry_space_group_name_Hall '-P 2yn'
_symmetry_space_group_name_H-M 'P 1 21/n 1'
_atom_sites_solution_hydrogens geom
_atom_sites_solution_primary direct
_atom_sites_solution_secondary difmap
_audit_creation_method SHELXL-97
_cell_angle_alpha 90.00
_cell_angle_beta 96.27(3)
_cell_angle_gamma 90.00
_cell_formula_units_Z 2
_cell_length_a 15.991(3)
_cell_length_b 13.198(3)
_cell_length_c 16.475(3)
_cell_measurement_temperature 150(2)
_cell_volume 3456.2(12)
_computing_structure_refinement 'SHELXL-97 (Sheldrick, 1997)'
_computing_structure_solution 'SHELXS-97 (Sheldrick, 1990)'
_diffrn_ambient_temperature 150(2)
_diffrn_measured_fraction_theta_full 0.993
_diffrn_measured_fraction_theta_max 0.993
_diffrn_measurement_device_type 'Nonius Kappa CCD '
_diffrn_radiation_monochromator graphite
_diffrn_radiation_source 'fine-focus sealed tube'
_diffrn_radiation_type MoK\a
_diffrn_radiation_wavelength 0.71073
_diffrn_reflns_av_R_equivalents 0.1103
_diffrn_reflns_av_sigmaI/netI 0.1295
_diffrn_reflns_limit_h_max 19
_diffrn_reflns_limit_h_min -19
_diffrn_reflns_limit_k_max 15
_diffrn_reflns_limit_k_min -15
_diffrn_reflns_limit_l_max 19
_diffrn_reflns_limit_l_min -19
_diffrn_reflns_number 18111
_diffrn_reflns_theta_full 25.35
_diffrn_reflns_theta_max 25.35
_diffrn_reflns_theta_min 2.93
_exptl_absorpt_coefficient_mu 1.090
_exptl_absorpt_correction_T_max 0.876
_exptl_absorpt_correction_T_min 0.715
_exptl_absorpt_correction_type multi-scan
_exptl_absorpt_process_details 'Sortav (Blessing, 1995) '
_exptl_crystal_colour red-brown
_exptl_crystal_density_diffrn 1.241
_exptl_crystal_description block
_exptl_crystal_F_000 1376
_exptl_crystal_size_max 0.15
_exptl_crystal_size_mid 0.15
_exptl_crystal_size_min 0.10
_refine_diff_density_max 0.415
_refine_diff_density_min -0.475
_refine_diff_density_rms 0.094
_refine_ls_extinction_coef 0.0012(5)
_refine_ls_extinction_expression Fc^*^=kFc[1+0.001xFc^2^\l^3^/sin(2\q)]^-1/4^
_refine_ls_extinction_method SHELXL
_refine_ls_goodness_of_fit_ref 0.988
_refine_ls_hydrogen_treatment mixed
_refine_ls_matrix_type full
_refine_ls_number_parameters 362
_refine_ls_number_reflns 6283
_refine_ls_number_restraints 12
_refine_ls_restrained_S_all 0.992
_refine_ls_R_factor_all 0.1144
_refine_ls_R_factor_gt 0.0636
_refine_ls_shift/su_max 0.001
_refine_ls_shift/su_mean 0.000
_refine_ls_structure_factor_coef Fsqd
_refine_ls_weighting_details 'calc w=1/[\s^2^(Fo^2^)+(0.0604P)^2^+0.0000P] where P=(Fo^2^+2Fc^2^)/3'
_refine_ls_weighting_scheme calc
_refine_ls_wR_factor_gt 0.1291
_refine_ls_wR_factor_ref 0.1450
_reflns_number_gt 3992
_reflns_number_total 6283
_reflns_threshold_expression >2sigma(I)
_cod_data_source_file ja036933nsi20030627_053914.cif
_cod_data_source_block compound7.C7H8
_cod_database_code 4114124

loop_
_symmetry_equiv_pos_as_xyz
'x, y, z'
'-x+1/2, y+1/2, -z+1/2'
'-x, -y, -z'
'x-1/2, -y-1/2, z-1/2'

loop_
_atom_site_label
_atom_site_type_symbol
_atom_site_fract_x
_atom_site_fract_y
_atom_site_fract_z
_atom_site_U_iso_or_equiv
_atom_site_adp_type
_atom_site_occupancy
_atom_site_symmetry_multiplicity
_atom_site_calc_flag
_atom_site_refinement_flags
Ga1 Ga 0.49664(3) 0.86401(4) 0.08922(3) 0.02320(19) Uani 1 1 d .
Ni1 Ni 0.5000 1.0000 0.0000 0.0218(2) Uani 1 2 d S
N1 N 0.5660(2) 0.7512(3) 0.1246(2) 0.0249(9) Uani 1 1 d .
N2 N 0.4159(2) 0.8067(3) 0.1520(2) 0.0263(9) Uani 1 1 d .
N3 N 0.3767(2) 1.1113(3) 0.0811(2) 0.0231(9) Uani 1 1 d .
N4 N 0.5015(2) 1.1527(3) 0.1300(2) 0.0265(9) Uani 1 1 d .
C1 C 0.5236(3) 0.6875(3) 0.1751(3) 0.0287(12) Uani 1 1 d .
H1 H 0.5484 0.6270 0.1979 0.034 Uiso 1 1 calc R
C2 C 0.4456(3) 0.7173(3) 0.1893(3) 0.0292(11) Uani 1 1 d .
H2 H 0.4127 0.6791 0.2230 0.035 Uiso 1 1 calc R
C3 C 0.6520(3) 0.7284(3) 0.1169(3) 0.0255(11) Uani 1 1 d .
C4 C 0.7156(3) 0.7926(3) 0.1542(3) 0.0293(12) Uani 1 1 d .
C5 C 0.7990(3) 0.7693(4) 0.1455(3) 0.0360(13) Uani 1 1 d .
H5 H 0.8424 0.8113 0.1710 0.043 Uiso 1 1 calc R
C6 C 0.8202(3) 0.6865(4) 0.1007(3) 0.0394(14) Uani 1 1 d .
H6 H 0.8774 0.6736 0.0940 0.047 Uiso 1 1 calc R
C7 C 0.7590(3) 0.6234(4) 0.0662(3) 0.0361(13) Uani 1 1 d .
H7 H 0.7745 0.5653 0.0373 0.043 Uiso 1 1 calc R
C8 C 0.6738(3) 0.6421(3) 0.0723(3) 0.0275(11) Uani 1 1 d .
C9 C 0.6947(3) 0.8820(4) 0.2074(3) 0.0395(13) Uani 1 1 d .
H9 H 0.6396 0.9104 0.1833 0.047 Uiso 1 1 calc R
C10 C 0.6829(4) 0.8425(5) 0.2931(3) 0.0552(17) Uani 1 1 d .
H10A H 0.6404 0.7887 0.2888 0.083 Uiso 1 1 calc R
H10B H 0.6645 0.8981 0.3263 0.083 Uiso 1 1 calc R
H10C H 0.7364 0.8154 0.3189 0.083 Uiso 1 1 calc R
C11 C 0.7592(4) 0.9677(4) 0.2116(3) 0.0500(16) Uani 1 1 d .
H11A H 0.8132 0.9432 0.2382 0.075 Uiso 1 1 calc R
H11B H 0.7395 1.0242 0.2431 0.075 Uiso 1 1 calc R
H11C H 0.7663 0.9908 0.1562 0.075 Uiso 1 1 calc R
C12 C 0.6091(3) 0.5695(3) 0.0318(3) 0.0324(12) Uani 1 1 d .
H12 H 0.5522 0.5982 0.0374 0.039 Uiso 1 1 calc R
C13 C 0.6167(4) 0.5557(4) -0.0600(3) 0.0408(14) Uani 1 1 d .
H13A H 0.6108 0.6216 -0.0874 0.061 Uiso 1 1 calc R
H13B H 0.5723 0.5100 -0.0837 0.061 Uiso 1 1 calc R
H13C H 0.6718 0.5267 -0.0672 0.061 Uiso 1 1 calc R
C14 C 0.6148(3) 0.4651(4) 0.0743(3) 0.0428(14) Uani 1 1 d .
H14A H 0.6698 0.4348 0.0690 0.064 Uiso 1 1 calc R
H14B H 0.5704 0.4208 0.0486 0.064 Uiso 1 1 calc R
H14C H 0.6077 0.4736 0.1322 0.064 Uiso 1 1 calc R
C15 C 0.3444(3) 0.8551(3) 0.1810(3) 0.0239(10) Uani 1 1 d .
C16 C 0.3543(3) 0.9083(3) 0.2554(3) 0.0311(12) Uani 1 1 d .
C17 C 0.2847(4) 0.9620(4) 0.2781(3) 0.0367(13) Uani 1 1 d .
H17 H 0.2904 0.9999 0.3274 0.044 Uiso 1 1 calc R
C18 C 0.2094(3) 0.9608(4) 0.2312(3) 0.0385(14) Uani 1 1 d .
H18 H 0.1635 0.9981 0.2482 0.046 Uiso 1 1 calc R
C19 C 0.1984(3) 0.9061(4) 0.1591(3) 0.0338(12) Uani 1 1 d .
H19 H 0.1454 0.9058 0.1269 0.041 Uiso 1 1 calc R
C20 C 0.2665(3) 0.8510(3) 0.1337(3) 0.0302(12) Uani 1 1 d .
C21 C 0.4374(3) 0.9102(4) 0.3089(3) 0.0374(13) Uani 1 1 d U
H21 H 0.4748 0.8578 0.2879 0.045 Uiso 1 1 calc R
C22 C 0.4276(5) 0.8845(6) 0.3983(4) 0.090(3) Uani 1 1 d U
H22A H 0.4832 0.8815 0.4297 0.135 Uiso 1 1 calc R
H22B H 0.3996 0.8187 0.4010 0.135 Uiso 1 1 calc R
H22C H 0.3937 0.9369 0.4213 0.135 Uiso 1 1 calc R
C23 C 0.4816(4) 1.0118(4) 0.3075(5) 0.071(2) Uani 1 1 d .
H23A H 0.4927 1.0274 0.2515 0.107 Uiso 1 1 calc R
H23B H 0.5349 1.0089 0.3428 0.107 Uiso 1 1 calc R
H23C H 0.4458 1.0646 0.3271 0.107 Uiso 1 1 calc R
C24 C 0.2531(3) 0.7851(4) 0.0575(3) 0.0398(13) Uani 1 1 d .
H24 H 0.3084 0.7812 0.0345 0.048 Uiso 1 1 calc R
C25 C 0.1902(4) 0.8267(4) -0.0089(4) 0.0607(18) Uani 1 1 d .
H25A H 0.1333 0.8191 0.0072 0.091 Uiso 1 1 calc R
H25B H 0.1945 0.7894 -0.0597 0.091 Uiso 1 1 calc R
H25C H 0.2018 0.8986 -0.0173 0.091 Uiso 1 1 calc R
C26 C 0.2309(6) 0.6816(5) 0.0792(4) 0.085(3) Uani 1 1 d .
H26A H 0.1705 0.6780 0.0842 0.128 Uiso 1 1 calc R
H26B H 0.2626 0.6628 0.1313 0.128 Uiso 1 1 calc R
H26C H 0.2448 0.6348 0.0365 0.128 Uiso 1 1 calc R
C27 C 0.4585(3) 1.0919(3) 0.0732(3) 0.0253(11) Uani 1 1 d .
C28 C 0.3675(3) 1.1836(3) 0.1415(3) 0.0254(11) Uani 1 1 d .
C29 C 0.4461(3) 1.2104(3) 0.1721(3) 0.0293(11) Uani 1 1 d .
C30 C 0.3078(3) 1.0676(4) 0.0294(3) 0.0295(11) Uani 1 1 d .
H30A H 0.3292 1.0156 -0.0054 0.044 Uiso 1 1 calc R
H30B H 0.2793 1.1206 -0.0049 0.044 Uiso 1 1 calc R
H30C H 0.2679 1.0369 0.0632 0.044 Uiso 1 1 calc R
C31 C 0.2836(3) 1.2170(4) 0.1616(3) 0.0327(12) Uani 1 1 d .
H31A H 0.2906 1.2661 0.2065 0.049 Uiso 1 1 calc R
H31B H 0.2520 1.1583 0.1782 0.049 Uiso 1 1 calc R
H31C H 0.2527 1.2488 0.1136 0.049 Uiso 1 1 calc R
C32 C 0.4775(3) 1.2828(4) 0.2385(3) 0.0417(14) Uani 1 1 d .
H32A H 0.4297 1.3165 0.2594 0.063 Uiso 1 1 calc R
H32B H 0.5137 1.3337 0.2166 0.063 Uiso 1 1 calc R
H32C H 0.5099 1.2456 0.2829 0.063 Uiso 1 1 calc R
C33 C 0.5928(3) 1.1588(4) 0.1434(3) 0.0356(13) Uani 1 1 d .
H33A H 0.6173 1.1047 0.1128 0.053 Uiso 1 1 calc R
H33B H 0.6113 1.1510 0.2017 0.053 Uiso 1 1 calc R
H33C H 0.6113 1.2247 0.1246 0.053 Uiso 1 1 calc R

loop_
_atom_site_aniso_label
_atom_site_aniso_U_11
_atom_site_aniso_U_22
_atom_site_aniso_U_33
_atom_site_aniso_U_23
_atom_site_aniso_U_13
_atom_site_aniso_U_12
Ga1 0.0229(3) 0.0251(3) 0.0226(3) 0.0052(2) 0.0070(2) 0.0022(2)
Ni1 0.0222(5) 0.0228(4) 0.0215(5) 0.0032(4) 0.0076(4) 0.0029(4)
N1 0.023(2) 0.027(2) 0.026(2) 0.0082(17) 0.0068(17) 0.0035(18)
N2 0.025(2) 0.024(2) 0.031(2) 0.0052(18) 0.0124(18) 0.0017(18)
N3 0.023(2) 0.024(2) 0.022(2) 0.0028(17) 0.0018(17) 0.0029(17)
N4 0.021(2) 0.029(2) 0.029(2) 0.0005(18) -0.0007(18) 0.0010(18)
C1 0.035(3) 0.018(2) 0.033(3) 0.009(2) 0.006(2) 0.003(2)
C2 0.027(3) 0.027(3) 0.035(3) 0.007(2) 0.012(2) 0.004(2)
C3 0.023(3) 0.032(3) 0.021(3) 0.012(2) 0.002(2) 0.009(2)
C4 0.029(3) 0.035(3) 0.023(3) 0.009(2) 0.000(2) 0.006(2)
C5 0.022(3) 0.043(3) 0.041(3) 0.005(3) -0.005(2) 0.001(2)
C6 0.020(3) 0.051(3) 0.049(3) 0.012(3) 0.012(3) 0.014(3)
C7 0.027(3) 0.041(3) 0.041(3) -0.003(3) 0.007(2) 0.010(3)
C8 0.021(3) 0.033(3) 0.028(3) 0.010(2) 0.000(2) 0.000(2)
C9 0.035(3) 0.043(3) 0.039(3) -0.002(2) -0.004(3) 0.005(3)
C10 0.054(4) 0.072(4) 0.041(4) -0.014(3) 0.008(3) -0.002(3)
C11 0.056(4) 0.048(3) 0.045(4) -0.002(3) -0.002(3) 0.002(3)
C12 0.026(3) 0.033(3) 0.037(3) 0.006(2) 0.003(2) 0.006(2)
C13 0.051(4) 0.036(3) 0.036(3) -0.002(2) 0.005(3) 0.000(3)
C14 0.037(3) 0.038(3) 0.053(4) 0.017(3) 0.001(3) -0.002(3)
C15 0.021(3) 0.025(2) 0.027(3) 0.006(2) 0.008(2) 0.000(2)
C16 0.032(3) 0.026(2) 0.038(3) 0.008(2) 0.017(2) -0.002(2)
C17 0.049(4) 0.029(3) 0.035(3) -0.004(2) 0.019(3) -0.001(3)
C18 0.034(3) 0.033(3) 0.053(4) 0.001(3) 0.030(3) 0.002(2)
C19 0.023(3) 0.037(3) 0.044(3) 0.010(3) 0.014(2) 0.004(2)
C20 0.036(3) 0.025(3) 0.031(3) 0.004(2) 0.014(2) 0.001(2)
C21 0.038(3) 0.038(3) 0.038(3) 0.001(2) 0.010(2) -0.006(2)
C22 0.067(5) 0.137(6) 0.064(4) 0.034(4) 0.000(4) -0.027(4)
C23 0.046(4) 0.043(4) 0.121(6) 0.010(4) -0.015(4) -0.018(3)
C24 0.034(3) 0.052(3) 0.034(3) -0.006(3) 0.009(2) 0.008(3)
C25 0.078(5) 0.048(4) 0.051(4) 0.000(3) -0.016(4) -0.013(3)
C26 0.146(8) 0.041(4) 0.069(5) -0.005(4) 0.014(5) -0.008(4)
C27 0.021(3) 0.030(3) 0.026(3) 0.010(2) 0.006(2) 0.004(2)
C28 0.027(3) 0.022(2) 0.028(3) 0.002(2) 0.008(2) -0.002(2)
C29 0.033(3) 0.024(3) 0.031(3) -0.003(2) 0.005(2) 0.007(2)
C30 0.023(3) 0.034(3) 0.033(3) -0.005(2) 0.005(2) -0.003(2)
C31 0.030(3) 0.029(3) 0.042(3) -0.005(2) 0.015(2) 0.006(2)
C32 0.036(3) 0.041(3) 0.047(3) -0.015(3) 0.002(3) 0.001(3)
C33 0.028(3) 0.039(3) 0.040(3) -0.008(2) 0.003(2) 0.006(2)

loop_
_atom_type_symbol
_atom_type_description
_atom_type_scat_dispersion_real
_atom_type_scat_dispersion_imag
_atom_type_scat_source
C C 0.0033 0.0016 'International Tables Vol C Tables 4.2.6.8 and 6.1.1.4'
H H 0.0000 0.0000 'International Tables Vol C Tables 4.2.6.8 and 6.1.1.4'
N N 0.0061 0.0033 'International Tables Vol C Tables 4.2.6.8 and 6.1.1.4'
Ni Ni 0.3393 1.1124 'International Tables Vol C Tables 4.2.6.8 and 6.1.1.4'
Ga Ga 0.2307 1.6083 'International Tables Vol C Tables 4.2.6.8 and 6.1.1.4'

loop_
_geom_angle_atom_site_label_1
_geom_angle_atom_site_label_2
_geom_angle_atom_site_label_3
_geom_angle
_geom_angle_site_symmetry_1
_geom_angle_site_symmetry_3
N2 Ga1 N1 85.98(15) . .
N2 Ga1 Ni1 135.79(11) . .
N1 Ga1 Ni1 137.93(11) . .
C27 Ni1 C27 180.000(1) 3_675 .
C27 Ni1 Ga1 93.35(13) 3_675 3_675
C27 Ni1 Ga1 86.65(13) . 3_675
C27 Ni1 Ga1 86.65(13) 3_675 .
C27 Ni1 Ga1 93.35(13) . .
Ga1 Ni1 Ga1 180.00(2) 3_675 .
C1 N1 C3 117.3(4) . .
C1 N1 Ga1 110.2(3) . .
C3 N1 Ga1 132.1(3) . .
C2 N2 C15 118.4(4) . .
C2 N2 Ga1 111.1(3) . .
C15 N2 Ga1 128.2(3) . .
C27 N3 C28 112.1(4) . .
C27 N3 C30 123.5(4) . .
C28 N3 C30 124.2(4) . .
C27 N4 C29 111.1(4) . .
C27 N4 C33 124.1(4) . .
C29 N4 C33 124.8(4) . .
C2 C1 N1 116.2(4) . .
C1 C2 N2 116.5(4) . .
C4 C3 C8 120.1(4) . .
C4 C3 N1 119.4(4) . .
C8 C3 N1 120.5(4) . .
C5 C4 C3 118.4(4) . .
C5 C4 C9 120.1(4) . .
C3 C4 C9 121.4(4) . .
C6 C5 C4 121.6(5) . .
C7 C6 C5 120.0(5) . .
C6 C7 C8 121.6(5) . .
C7 C8 C3 118.3(4) . .
C7 C8 C12 118.8(4) . .
C3 C8 C12 122.9(4) . .
C11 C9 C4 114.2(4) . .
C11 C9 C10 111.1(5) . .
C4 C9 C10 108.7(4) . .
C8 C12 C13 112.7(4) . .
C8 C12 C14 111.2(4) . .
C13 C12 C14 109.4(4) . .
C20 C15 C16 120.9(4) . .
C20 C15 N2 119.4(4) . .
C16 C15 N2 119.6(4) . .
C17 C16 C15 117.9(5) . .
C17 C16 C21 120.6(5) . .
C15 C16 C21 121.6(4) . .
C18 C17 C16 121.5(5) . .
C17 C18 C19 121.0(5) . .
C18 C19 C20 119.6(5) . .
C15 C20 C19 119.0(5) . .
C15 C20 C24 121.2(4) . .
C19 C20 C24 119.7(5) . .
C16 C21 C23 112.7(5) . .
C16 C21 C22 112.4(5) . .
C23 C21 C22 107.9(5) . .
C26 C24 C25 110.8(5) . .
C26 C24 C20 110.4(5) . .
C25 C24 C20 114.4(4) . .
N3 C27 N4 104.1(4) . .
N3 C27 Ni1 126.7(4) . .
N4 C27 Ni1 129.3(3) . .
C29 C28 N3 106.2(4) . .
C29 C28 C31 131.8(4) . .
N3 C28 C31 122.1(4) . .
C28 C29 N4 106.5(4) . .
C28 C29 C32 131.7(4) . .
N4 C29 C32 121.7(4) . .

loop_
_geom_bond_atom_site_label_1
_geom_bond_atom_site_label_2
_geom_bond_distance
_geom_bond_site_symmetry_2
Ga1 N2 1.897(4) .
Ga1 N1 1.910(4) .
Ga1 Ni1 2.3242(6) .
Ni1 C27 1.882(5) 3_675
Ni1 C27 1.882(5) .
Ni1 Ga1 2.3242(6) 3_675
N1 C1 1.407(6) .
N1 C3 1.427(6) .
N2 C2 1.389(6) .
N2 C15 1.436(6) .
N3 C27 1.353(6) .
N3 C28 1.397(6) .
N3 C30 1.438(6) .
N4 C27 1.361(6) .
N4 C29 1.407(6) .
N4 C33 1.455(6) .
C1 C2 1.354(6) .
C3 C4 1.412(6) .
C3 C8 1.419(6) .
C4 C5 1.390(7) .
C4 C9 1.528(7) .
C5 C6 1.382(7) .
C6 C7 1.360(7) .
C7 C8 1.399(7) .
C8 C12 1.511(7) .
C9 C11 1.528(7) .
C9 C10 1.536(8) .
C12 C13 1.541(7) .
C12 C14 1.543(6) .
C15 C20 1.396(7) .
C15 C16 1.407(7) .
C16 C17 1.404(7) .
C16 C21 1.512(7) .
C17 C18 1.358(8) .
C18 C19 1.385(7) .
C19 C20 1.411(7) .
C20 C24 1.522(7) .
C21 C23 1.517(7) .
C21 C22 1.536(8) .
C24 C26 1.465(8) .
C24 C25 1.507(8) .
C28 C29 1.349(7) .
C28 C31 1.484(6) .
C29 C32 1.498(7) .
